data_7215099
loop_
_publ_author_name
'Liu, Shujuan'
'Sun, Huibin'
'Ma, Yun'
'Ye, Shanghui'
'Liu, Xiangmei'
'Zhou, Xinhui'
'Mou, Xin'
'Wang, Lianhui'
'Zhao, Qiang'
'Huang, Wei'

_publ_section_title
;
 Rational design of metallophosphors with tunable aggregation-induced
 phosphorescent emission and their promising applications in time-resolved
 luminescence assay and targeted luminescence imaging of cancer cells
;
_journal_issue 41
_journal_name_full 'Journal of Materials Chemistry'
_journal_page_first 22167
_journal_paper_doi 10.1039/c2jm34512a
_journal_volume 22
_journal_year 2012
_chemical_formula_sum 'C24 H18 N2 O Pt'
_chemical_formula_weight 545.49
_chemical_name_systematic
;
?
;
_space_group_IT_number 14
_symmetry_cell_setting monoclinic
_symmetry_space_group_name_Hall '-P 2ybc'
_symmetry_space_group_name_H-M 'P 1 21/c 1'
_atom_sites_solution_hydrogens geom
_atom_sites_solution_primary direct
_atom_sites_solution_secondary difmap
_audit_creation_method SHELXL-97
_cell_angle_alpha 90.00
_cell_angle_beta 99.82(3)
_cell_angle_gamma 90.00
_cell_formula_units_Z 4
_cell_length_a 20.828(4)
_cell_length_b 6.0006(12)
_cell_length_c 15.175(3)
_cell_measurement_reflns_used 1863
_cell_measurement_temperature 293(2)
_cell_measurement_theta_max 17.6
_cell_measurement_theta_min 1.9
_cell_volume 1868.8(7)
_computing_cell_refinement SMART
_computing_data_collection 'SMART (Bruker, 2000)'
_computing_data_reduction 'SAINT (Bruker, 2000)'
_computing_molecular_graphics SHELXTL
_computing_publication_material SHELXTL
_computing_structure_refinement SHELXTL
_computing_structure_solution 'SHELXTL (Bruker, 2000)'
_diffrn_ambient_temperature 293(2)
_diffrn_measured_fraction_theta_full 0.995
_diffrn_measured_fraction_theta_max 0.995
_diffrn_measurement_device_type 'Bruker Smart Apex CCD'
_diffrn_measurement_method 'phi and omega scans'
_diffrn_radiation_monochromator graphite
_diffrn_radiation_source 'fine-focus sealed tube'
_diffrn_radiation_type MoK\a
_diffrn_radiation_wavelength 0.71073
_diffrn_reflns_av_R_equivalents 0.0513
_diffrn_reflns_av_sigmaI/netI 0.0440
_diffrn_reflns_limit_h_max 27
_diffrn_reflns_limit_h_min -26
_diffrn_reflns_limit_k_max 6
_diffrn_reflns_limit_k_min -7
_diffrn_reflns_limit_l_max 19
_diffrn_reflns_limit_l_min -19
_diffrn_reflns_number 17106
_diffrn_reflns_theta_full 27.47
_diffrn_reflns_theta_max 27.47
_diffrn_reflns_theta_min 3.05
_exptl_absorpt_coefficient_mu 7.525
_exptl_absorpt_correction_T_max 0.4654
_exptl_absorpt_correction_T_min 0.4189
_exptl_absorpt_correction_type multi-scan
_exptl_absorpt_process_details 'SADABS; Bruker, 2000'
_exptl_crystal_colour yellow
_exptl_crystal_density_diffrn 1.939
_exptl_crystal_density_method 'not measured'
_exptl_crystal_description block
_exptl_crystal_F_000 1048
_exptl_crystal_size_max 0.14
_exptl_crystal_size_mid 0.13
_exptl_crystal_size_min 0.12
_refine_diff_density_max 0.735
_refine_diff_density_min -1.186
_refine_diff_density_rms 0.122
_refine_ls_extinction_method none
_refine_ls_goodness_of_fit_ref 1.037
_refine_ls_hydrogen_treatment constr
_refine_ls_matrix_type full
_refine_ls_number_parameters 271
_refine_ls_number_reflns 4259
_refine_ls_number_restraints 0
_refine_ls_restrained_S_all 1.037
_refine_ls_R_factor_all 0.0402
_refine_ls_R_factor_gt 0.0293
_refine_ls_shift/su_max 0.001
_refine_ls_shift/su_mean 0.000
_refine_ls_structure_factor_coef Fsqd
_refine_ls_weighting_details 'calc w=1/[\s^2^(Fo^2^)+(0.0151P)^2^+1.5352P] where P=(Fo^2^+2Fc^2^)/3'
_refine_ls_weighting_scheme calc
_refine_ls_wR_factor_gt 0.0518
_refine_ls_wR_factor_ref 0.0551
_reflns_number_gt 3549
_reflns_number_total 4259
_reflns_threshold_expression >2sigma(I)
_cod_data_source_file c2jm34512a.txt
_cod_data_source_block ppyptl1
_cod_original_cell_volume 1868.8(6)
_cod_original_sg_symbol_H-M P2(1)/c
_cod_database_code 7215099

loop_
_symmetry_equiv_pos_as_xyz
'x, y, z'
'-x, y+1/2, -z+1/2'
'-x, -y, -z'
'x, -y-1/2, z-1/2'

loop_
_atom_site_label
_atom_site_type_symbol
_atom_site_fract_x
_atom_site_fract_y
_atom_site_fract_z
_atom_site_U_iso_or_equiv
_atom_site_adp_type
_atom_site_occupancy
_atom_site_symmetry_multiplicity
_atom_site_calc_flag
_atom_site_refinement_flags
Pt1 Pt 0.276510(8) 0.52533(2) 0.122336(11) 0.03203(6) Uani 1 1 d .
O1 O 0.35943(15) 0.5542(4) 0.2192(2) 0.0446(8) Uani 1 1 d .
N1 N 0.23460(16) 0.7777(5) 0.1810(2) 0.0325(8) Uani 1 1 d .
N2 N 0.31647(17) 0.2563(5) 0.0726(2) 0.0346(8) Uani 1 1 d .
C1 C 0.1220(2) 0.6510(7) 0.1734(3) 0.0434(11) Uani 1 1 d .
H1 H 0.1375 0.5126 0.1950 0.041(12) Uiso 1 1 d R
C2 C 0.0560(2) 0.6912(8) 0.1540(4) 0.0540(13) Uani 1 1 d .
H2 H 0.0268 0.5798 0.1633 0.055(14) Uiso 1 1 d R
C3 C 0.0328(2) 0.8948(9) 0.1210(4) 0.0593(14) Uani 1 1 d .
H3 H -0.0118 0.9204 0.1081 0.089(19) Uiso 1 1 d R
C4 C 0.0756(2) 1.0604(8) 0.1070(3) 0.0529(13) Uani 1 1 d .
H4 H 0.0597 1.1962 0.0830 0.061(15) Uiso 1 1 d R
C5 C 0.1425(2) 1.0255(6) 0.1287(3) 0.0424(11) Uani 1 1 d .
H5 H 0.1715 1.1395 0.1219 0.029(10) Uiso 1 1 d R
C6 C 0.1653(2) 0.8192(6) 0.1604(3) 0.0340(9) Uani 1 1 d .
C7 C 0.2668(2) 0.9098(6) 0.2410(3) 0.0369(10) Uani 1 1 d .
H7 H 0.2423 1.0218 0.2617 0.049(14) Uiso 1 1 d R
C8 C 0.33433(19) 0.9069(6) 0.2795(3) 0.0338(9) Uani 1 1 d .
C9 C 0.3580(2) 1.0898(7) 0.3341(3) 0.0409(10) Uani 1 1 d .
H9 H 0.3295 1.2042 0.3424 0.069(16) Uiso 1 1 d R
C10 C 0.4215(2) 1.1029(7) 0.3748(3) 0.0474(12) Uani 1 1 d .
H10 H 0.4361 1.2251 0.4103 0.036(11) Uiso 1 1 d R
C11 C 0.4641(2) 0.9320(8) 0.3628(3) 0.0506(12) Uani 1 1 d .
H11 H 0.5076 0.9412 0.3898 0.049(13) Uiso 1 1 d R
C12 C 0.4426(2) 0.7478(7) 0.3109(3) 0.0465(12) Uani 1 1 d .
H12 H 0.4718 0.6342 0.3043 0.061(15) Uiso 1 1 d R
C13 C 0.3766(2) 0.7298(7) 0.2675(3) 0.0369(10) Uani 1 1 d .
C14 C 0.2097(2) 0.4737(6) 0.0126(3) 0.0369(10) Uani 1 1 d .
C15 C 0.1582(2) 0.6098(8) -0.0282(3) 0.0434(11) Uani 1 1 d .
H15 H 0.1510 0.7455 -0.0020 0.030(11) Uiso 1 1 d R
C16 C 0.1177(2) 0.5466(8) -0.1071(3) 0.0503(12) Uani 1 1 d .
H16 H 0.0841 0.6408 -0.1326 0.035(12) Uiso 1 1 d R
C17 C 0.1266(2) 0.3474(9) -0.1478(3) 0.0516(13) Uani 1 1 d .
H17 H 0.0979 0.3034 -0.1986 0.060(15) Uiso 1 1 d R
C18 C 0.1783(2) 0.2134(8) -0.1130(3) 0.0477(12) Uani 1 1 d .
H18 H 0.1852 0.0798 -0.1410 0.028(10) Uiso 1 1 d R
C19 C 0.2208(2) 0.2786(7) -0.0348(3) 0.0365(10) Uani 1 1 d .
C20 C 0.2796(2) 0.1553(6) 0.0006(3) 0.0375(10) Uani 1 1 d .
C21 C 0.3020(3) -0.0392(7) -0.0337(3) 0.0471(12) Uani 1 1 d .
H21 H 0.2771 -0.1086 -0.0828 0.053(14) Uiso 1 1 d R
C22 C 0.3608(2) -0.1289(7) 0.0045(3) 0.0482(12) Uani 1 1 d .
H22 H 0.3755 -0.2597 -0.0181 0.041(12) Uiso 1 1 d R
C23 C 0.3977(2) -0.0239(7) 0.0766(3) 0.0456(11) Uani 1 1 d .
H23 H 0.4379 -0.0813 0.1027 0.028(10) Uiso 1 1 d R
C24 C 0.3739(2) 0.1672(7) 0.1094(3) 0.0416(11) Uani 1 1 d .
H24 H 0.3984 0.2371 0.1586 0.032(11) Uiso 1 1 d R

loop_
_atom_site_aniso_label
_atom_site_aniso_U_11
_atom_site_aniso_U_22
_atom_site_aniso_U_33
_atom_site_aniso_U_23
_atom_site_aniso_U_13
_atom_site_aniso_U_12
Pt1 0.03599(10) 0.02865(9) 0.03153(9) -0.00128(7) 0.00595(7) -0.00227(7)
O1 0.0470(18) 0.0365(15) 0.0461(19) -0.0128(14) -0.0042(15) 0.0037(14)
N1 0.0342(19) 0.0299(16) 0.035(2) 0.0007(15) 0.0098(16) -0.0005(15)
N2 0.041(2) 0.0297(16) 0.035(2) -0.0005(15) 0.0115(16) -0.0018(15)
C1 0.047(3) 0.039(2) 0.046(3) -0.001(2) 0.010(2) -0.002(2)
C2 0.042(3) 0.057(3) 0.065(4) -0.001(3) 0.012(3) -0.008(2)
C3 0.037(3) 0.066(3) 0.071(4) -0.008(3) 0.000(3) 0.004(3)
C4 0.056(3) 0.048(3) 0.050(3) 0.002(2) -0.004(2) 0.012(2)
C5 0.050(3) 0.033(2) 0.044(3) -0.002(2) 0.009(2) -0.004(2)
C6 0.039(2) 0.033(2) 0.031(2) -0.0016(18) 0.0092(19) 0.0010(18)
C7 0.042(2) 0.0291(19) 0.041(3) -0.0091(19) 0.011(2) -0.0025(19)
C8 0.035(2) 0.0307(19) 0.035(2) -0.0013(18) 0.0051(18) -0.0053(18)
C9 0.045(3) 0.038(2) 0.043(3) -0.004(2) 0.015(2) -0.003(2)
C10 0.052(3) 0.043(2) 0.048(3) -0.012(2) 0.009(2) -0.013(2)
C11 0.039(3) 0.062(3) 0.051(3) -0.010(3) 0.006(2) -0.008(2)
C12 0.041(3) 0.048(2) 0.049(3) -0.008(2) 0.003(2) 0.008(2)
C13 0.041(2) 0.036(2) 0.034(2) 0.0034(19) 0.0059(19) -0.0005(19)
C14 0.040(2) 0.038(2) 0.034(2) 0.0005(19) 0.0112(19) -0.0068(19)
C15 0.048(3) 0.046(2) 0.036(2) 0.000(2) 0.007(2) -0.002(2)
C16 0.044(3) 0.069(3) 0.037(3) 0.007(2) 0.004(2) -0.002(3)
C17 0.046(3) 0.077(3) 0.031(3) -0.010(2) 0.005(2) -0.019(3)
C18 0.050(3) 0.054(3) 0.040(3) -0.013(2) 0.009(2) -0.013(2)
C19 0.042(3) 0.039(2) 0.030(2) 0.0003(19) 0.0107(19) -0.0116(19)
C20 0.045(3) 0.036(2) 0.034(2) -0.0037(19) 0.014(2) -0.0143(19)
C21 0.065(3) 0.038(2) 0.042(3) -0.007(2) 0.019(2) -0.008(2)
C22 0.063(3) 0.034(2) 0.052(3) -0.003(2) 0.022(3) 0.006(2)
C23 0.051(3) 0.040(2) 0.049(3) 0.001(2) 0.017(2) 0.004(2)
C24 0.042(3) 0.042(2) 0.041(3) -0.004(2) 0.008(2) 0.000(2)

loop_
_atom_type_symbol
_atom_type_description
_atom_type_scat_dispersion_real
_atom_type_scat_dispersion_imag
_atom_type_scat_source
C C 0.0033 0.0016 'International Tables Vol C Tables 4.2.6.8 and 6.1.1.4'
H H 0.0000 0.0000 'International Tables Vol C Tables 4.2.6.8 and 6.1.1.4'
N N 0.0061 0.0033 'International Tables Vol C Tables 4.2.6.8 and 6.1.1.4'
O O 0.0106 0.0060 'International Tables Vol C Tables 4.2.6.8 and 6.1.1.4'
Pt Pt -1.7033 8.3905 'International Tables Vol C Tables 4.2.6.8 and 6.1.1.4'

loop_
_geom_angle_atom_site_label_1
_geom_angle_atom_site_label_2
_geom_angle_atom_site_label_3
_geom_angle
C14 Pt1 N2 80.69(15)
C14 Pt1 N1 100.96(15)
N2 Pt1 N1 174.95(13)
C14 Pt1 O1 167.84(15)
N2 Pt1 O1 89.15(12)
N1 Pt1 O1 89.73(12)
C13 O1 Pt1 125.7(2)
C7 N1 C6 114.9(3)
C7 N1 Pt1 123.5(3)
C6 N1 Pt1 121.5(2)
C24 N2 C20 119.7(4)
C24 N2 Pt1 123.9(3)
C20 N2 Pt1 116.3(3)
C2 C1 C6 119.4(4)
C2 C1 H1 120.3
C6 C1 H1 120.3
C3 C2 C1 120.5(5)
C3 C2 H2 119.7
C1 C2 H2 119.8
C4 C3 C2 120.1(5)
C4 C3 H3 119.9
C2 C3 H3 119.9
C3 C4 C5 120.2(5)
C3 C4 H4 119.8
C5 C4 H4 119.9
C6 C5 C4 119.2(4)
C6 C5 H5 120.4
C4 C5 H5 120.4
C5 C6 C1 120.5(4)
C5 C6 N1 120.0(4)
C1 C6 N1 119.5(4)
N1 C7 C8 129.1(4)
N1 C7 H7 115.4
C8 C7 H7 115.4
C13 C8 C9 119.8(4)
C13 C8 C7 123.3(4)
C9 C8 C7 116.8(4)
C10 C9 C8 121.7(4)
C10 C9 H9 119.2
C8 C9 H9 119.1
C9 C10 C11 119.4(4)
C9 C10 H10 120.3
C11 C10 H10 120.3
C12 C11 C10 120.7(4)
C12 C11 H11 119.6
C10 C11 H11 119.7
C11 C12 C13 121.1(4)
C11 C12 H12 119.5
C13 C12 H12 119.4
O1 C13 C8 124.4(4)
O1 C13 C12 118.3(4)
C8 C13 C12 117.3(4)
C15 C14 C19 115.8(4)
C15 C14 Pt1 130.3(3)
C19 C14 Pt1 113.6(3)
C16 C15 C14 121.7(4)
C16 C15 H15 119.2
C14 C15 H15 119.1
C17 C16 C15 121.0(5)
C17 C16 H16 119.5
C15 C16 H16 119.5
C16 C17 C18 119.6(4)
C16 C17 H17 120.2
C18 C17 H17 120.2
C17 C18 C19 120.0(4)
C17 C18 H18 120.0
C19 C18 H18 120.0
C18 C19 C14 121.7(4)
C18 C19 C20 122.6(4)
C14 C19 C20 115.6(4)
N2 C20 C21 119.6(4)
N2 C20 C19 113.2(4)
C21 C20 C19 127.1(4)
C22 C21 C20 120.2(4)
C22 C21 H21 119.9
C20 C21 H21 119.9
C21 C22 C23 119.5(4)
C21 C22 H22 120.2
C23 C22 H22 120.2
C24 C23 C22 118.8(4)
C24 C23 H23 120.6
C22 C23 H23 120.6
N2 C24 C23 122.2(4)
N2 C24 H24 118.9
C23 C24 H24 118.9

loop_
_geom_bond_atom_site_label_1
_geom_bond_atom_site_label_2
_geom_bond_distance
Pt1 C14 2.003(4)
Pt1 N2 2.021(3)
Pt1 N1 2.028(3)
Pt1 O1 2.075(3)
O1 C13 1.299(5)
N1 C7 1.303(5)
N1 C6 1.446(5)
N2 C24 1.341(5)
N2 C20 1.365(5)
C1 C2 1.377(6)
C1 C6 1.389(6)
C1 H1 0.9300
C2 C3 1.376(7)
C2 H2 0.9300
C3 C4 1.375(7)
C3 H3 0.9298
C4 C5 1.392(6)
C4 H4 0.9300
C5 C6 1.382(5)
C5 H5 0.9301
C7 C8 1.429(5)
C7 H7 0.9300
C8 C13 1.411(6)
C8 C9 1.412(6)
C9 C10 1.363(6)
C9 H9 0.9300
C10 C11 1.389(6)
C10 H10 0.9300
C11 C12 1.386(6)
C11 H11 0.9300
C12 C13 1.423(6)
C12 H12 0.9300
C14 C15 1.405(6)
C14 C19 1.414(6)
C15 C16 1.395(6)
C15 H15 0.9299
C16 C17 1.373(7)
C16 H16 0.9300
C17 C18 1.375(6)
C17 H17 0.9300
C18 C19 1.408(6)
C18 H18 0.9300
C19 C20 1.455(6)
C20 C21 1.391(6)
C21 C22 1.371(6)
C21 H21 0.9301
C22 C23 1.377(6)
C22 H22 0.9299
C23 C24 1.376(6)
C23 H23 0.9300
C24 H24 0.9300
